data_1555584
loop_
_publ_author_name
'Gorske, Benjamin C.'
'Mumford, Emily M.'
'Conry, Rebecca R.'

_publ_section_title
;
 Tandem Incorporation of Enantiomeric Residues Engenders Discrete Peptoid
 Structures.
;
_journal_issue 11
_journal_name_full 'Organic letters'
_journal_page_first 2780
_journal_page_last 2783
_journal_paper_doi 10.1021/acs.orglett.6b01283
_journal_volume 18
_journal_year 2016
_chemical_formula_sum 'C49 H55 N3 O6'
_chemical_formula_weight 781.96
_chemical_name_common bcg1-109a
_space_group_crystal_system monoclinic
_space_group_IT_number 4
_space_group_name_Hall 'P 2yb'
_space_group_name_H-M_alt 'P 1 21 1'
_atom_sites_solution_hydrogens geom
_atom_sites_solution_primary direct
_atom_sites_solution_secondary difmap
_cell_angle_alpha 90
_cell_angle_beta 109.2970(10)
_cell_angle_gamma 90
_cell_formula_units_Z 2
_cell_length_a 12.9668(15)
_cell_length_b 13.1573(15)
_cell_length_c 13.5181(15)
_cell_measurement_reflns_used 2320
_cell_measurement_temperature 173.(2)
_cell_measurement_theta_max 21.8435
_cell_measurement_theta_min 1.6172
_cell_volume 2176.7(4)
_computing_cell_refinement 'APEX3 v2015.9-0 (Bruker AXS)'
_computing_data_collection 'Bruker SMART'
_computing_data_reduction 'SAINT V8.35A (Bruker AXS Inc., 2015)'
_computing_publication_material 'APEX3 v2015.9-0 (Bruker AXS)'
_computing_structure_refinement 'SHELXL-2014/7 (Sheldrick, 2014)'
_computing_structure_solution 'SHELXT 2014/4 (Sheldrick, 2014)'
_diffrn_ambient_temperature 173.(2)
_diffrn_measured_fraction_theta_full 0.985
_diffrn_measured_fraction_theta_max 0.985
_diffrn_measurement_device_type 'CCD area detector'
_diffrn_measurement_method 'phi and omega scans'
_diffrn_radiation_monochromator graphite
_diffrn_radiation_type MoK\a
_diffrn_radiation_wavelength 0.71073
_diffrn_reflns_av_R_equivalents 0.0167
_diffrn_reflns_av_unetI/netI 0.0265
_diffrn_reflns_limit_h_max 17
_diffrn_reflns_limit_h_min -16
_diffrn_reflns_limit_k_max 17
_diffrn_reflns_limit_k_min -17
_diffrn_reflns_limit_l_max 17
_diffrn_reflns_limit_l_min -15
_diffrn_reflns_number 20186
_diffrn_reflns_theta_full 28.14
_diffrn_reflns_theta_max 28.14
_diffrn_reflns_theta_min 1.60
_diffrn_source 'fine-focus sealed tube'
_exptl_absorpt_coefficient_mu 0.078
_exptl_absorpt_correction_T_max 0.98
_exptl_absorpt_correction_T_min 0.88
_exptl_absorpt_correction_type multi-scan
_exptl_absorpt_process_details 'SADABS V2014/5 (Bruker AXS Inc.)'
_exptl_crystal_colour colorless
_exptl_crystal_density_diffrn 1.193
_exptl_crystal_density_method 'not measured'
_exptl_crystal_description needle
_exptl_crystal_F_000 836
_exptl_crystal_size_max 0.510
_exptl_crystal_size_mid 0.400
_exptl_crystal_size_min 0.210
_refine_diff_density_max 0.157
_refine_diff_density_min -0.245
_refine_ls_abs_structure_details
;

Flack x determined using 3466 quotients [(I+)-(I-)]/[(I+)+(I-)]
(Parsons, Flack and Wagner, Acta Cryst. B69 (2013) 249-259).
;
_refine_ls_abs_structure_Flack -0.1(3)
_refine_ls_extinction_method none
_refine_ls_goodness_of_fit_ref 1.051
_refine_ls_hydrogen_treatment constr
_refine_ls_matrix_type full
_refine_ls_number_parameters 532
_refine_ls_number_reflns 10204
_refine_ls_number_restraints 1
_refine_ls_restrained_S_all 1.051
_refine_ls_R_factor_all 0.0520
_refine_ls_R_factor_gt 0.0437
_refine_ls_shift/su_max 0.000
_refine_ls_shift/su_mean 0.000
_refine_ls_structure_factor_coef Fsqd
_refine_ls_weighting_details 'w=1/[\s^2^(Fo^2^)+(0.0442P)^2^+0.3092P] where P=(Fo^2^+2Fc^2^)/3'
_refine_ls_weighting_scheme calc
_refine_ls_wR_factor_gt 0.0981
_refine_ls_wR_factor_ref 0.1040
_reflns_number_gt 8883
_reflns_number_total 10204
_reflns_threshold_expression 'I > 2\s(I)'
_cod_data_source_file ol6b01283_si_001.cif
_cod_data_source_block BG01
_cod_database_code 1555584

loop_
_space_group_symop_operation_xyz
'x, y, z'
'-x, y+1/2, -z'

loop_
_atom_site_type_symbol
_atom_site_label
_atom_site_fract_x
_atom_site_fract_y
_atom_site_fract_z
_atom_site_U_iso_or_equiv
_atom_site_adp_type
_atom_site_calc_flag
_atom_site_refinement_flags_adp
_atom_site_refinement_flags_posn
_atom_site_occupancy
C C1 0.5624(3) 0.6138(2) 0.3730(2) 0.0549(7) Uani d . . 1
H H1A 0.5841 0.623 0.3107 0.082 Uiso calc U R 1
H H1B 0.4828 0.6205 0.3534 0.082 Uiso calc U R 1
H H1C 0.5846 0.5461 0.4025 0.082 Uiso calc U R 1
C C2 0.6169(2) 0.69338(19) 0.45332(19) 0.0411(5) Uani d . . 1
O O1 0.66883(16) 0.76269(15) 0.43112(14) 0.0533(5) Uani d . . 1
N N1 0.61025(15) 0.68469(15) 0.55093(15) 0.0371(4) Uani d . . 1
C C3 0.66094(19) 0.76465(19) 0.62886(19) 0.0401(5) Uani d . . 1
H H3 0.718 0.798 0.6051 0.048 Uiso calc U R 1
C C4 0.5788(2) 0.8470(2) 0.6300(2) 0.0541(7) Uani d . . 1
H H4A 0.5468 0.8754 0.5594 0.081 Uiso calc U R 1
H H4B 0.6158 0.901 0.6787 0.081 Uiso calc U R 1
H H4C 0.5208 0.8175 0.6526 0.081 Uiso calc U R 1
C C5 0.72042(19) 0.71826(19) 0.73579(18) 0.0397(5) Uani d . . 1
C C6 0.81813(19) 0.66119(19) 0.7506(2) 0.0413(5) Uani d . . 1
C C7 0.8777(2) 0.6250(2) 0.8524(2) 0.0516(6) Uani d . . 1
C C8 0.8381(3) 0.6435(3) 0.9355(2) 0.0643(8) Uani d . . 1
H H8 0.8782 0.6199 1.0038 0.077 Uiso calc U R 1
C C9 0.7434(3) 0.6948(3) 0.9196(2) 0.0608(8) Uani d . . 1
H H9 0.7165 0.7049 0.9763 0.073 Uiso calc U R 1
C C10 0.6847(2) 0.7330(2) 0.8196(2) 0.0492(6) Uani d . . 1
H H10 0.6191 0.7699 0.8099 0.059 Uiso calc U R 1
C C11 0.9760(3) 0.5698(3) 0.8680(3) 0.0684(9) Uani d . . 1
H H11 1.0166 0.5462 0.9362 0.082 Uiso calc U R 1
C C12 1.0127(3) 0.5501(3) 0.7867(3) 0.0738(10) Uani d . . 1
H H12 1.0784 0.5128 0.7983 0.089 Uiso calc U R 1
C C13 0.9542(2) 0.5846(3) 0.6868(3) 0.0652(8) Uani d . . 1
H H13 0.9802 0.5699 0.6303 0.078 Uiso calc U R 1
C C14 0.8600(2) 0.6392(2) 0.6679(2) 0.0505(6) Uani d . . 1
H H14 0.822 0.6627 0.599 0.061 Uiso calc U R 1
C C15 0.53797(18) 0.61167(18) 0.57506(18) 0.0368(5) Uani d . . 1
H H15A 0.5571 0.6061 0.6521 0.044 Uiso calc U R 1
H H15B 0.5488 0.5441 0.5478 0.044 Uiso calc U R 1
C C16 0.41770(19) 0.64231(18) 0.52732(18) 0.0359(5) Uani d . . 1
O O2 0.39216(14) 0.71901(13) 0.47217(14) 0.0472(4) Uani d . . 1
N N2 0.34234(15) 0.57906(15) 0.54322(14) 0.0347(4) Uani d . . 1
C C17 0.22471(18) 0.60821(18) 0.50178(19) 0.0380(5) Uani d . . 1
H H17 0.22 0.6699 0.4573 0.046 Uiso calc U R 1
C C18 0.1839(2) 0.6396(2) 0.5909(2) 0.0473(6) Uani d . . 1
H H18A 0.1904 0.582 0.6386 0.071 Uiso calc U R 1
H H18B 0.1072 0.6605 0.5621 0.071 Uiso calc U R 1
H H18C 0.2279 0.6965 0.6294 0.071 Uiso calc U R 1
C C19 0.15819(18) 0.52516(19) 0.42944(19) 0.0397(5) Uani d . . 1
C C20 0.16370(19) 0.51463(19) 0.32563(19) 0.0418(5) Uani d . . 1
C C21 0.1018(2) 0.4367(2) 0.2592(2) 0.0498(6) Uani d . . 1
C C22 0.1098(3) 0.4235(3) 0.1577(2) 0.0638(8) Uani d . . 1
H H22 0.0691 0.3711 0.1135 0.077 Uiso calc U R 1
C C23 0.1749(3) 0.4849(3) 0.1228(2) 0.0695(9) Uani d . . 1
H H23 0.1807 0.4741 0.0553 0.083 Uiso calc U R 1
C C24 0.2335(3) 0.5639(3) 0.1861(2) 0.0623(8) Uani d . . 1
H H24 0.2773 0.6076 0.1605 0.075 Uiso calc U R 1
C C25 0.2281(2) 0.5788(2) 0.2847(2) 0.0499(6) Uani d . . 1
H H25 0.2682 0.633 0.3264 0.06 Uiso calc U R 1
C C26 0.0354(2) 0.3731(2) 0.2963(2) 0.0547(7) Uani d . . 1
H H26 -0.0065 0.3214 0.2519 0.066 Uiso calc U R 1
C C27 0.0299(2) 0.3840(2) 0.3939(3) 0.0550(7) Uani d . . 1
H H27 -0.016 0.3406 0.4172 0.066 Uiso calc U R 1
C C28 0.09286(19) 0.4605(2) 0.4619(2) 0.0463(6) Uani d . . 1
H H28 0.0895 0.4669 0.5308 0.056 Uiso calc U R 1
C C29 0.37215(18) 0.49640(17) 0.61931(17) 0.0340(5) Uani d . . 1
H H29A 0.4316 0.4558 0.608 0.041 Uiso calc U R 1
H H29B 0.3084 0.4512 0.6086 0.041 Uiso calc U R 1
C C30 0.40998(17) 0.53694(18) 0.73218(18) 0.0344(5) Uani d . . 1
O O3 0.42976(14) 0.62716(13) 0.74965(13) 0.0422(4) Uani d . . 1
N N3 0.42777(15) 0.46747(15) 0.81069(15) 0.0371(4) Uani d . . 1
C C31 0.4743(2) 0.5064(2) 0.92001(18) 0.0438(5) Uani d . . 1
H H31 0.5141 0.5706 0.9161 0.053 Uiso calc U R 1
C C32 0.3813(3) 0.5359(3) 0.9599(3) 0.0726(9) Uani d . . 1
H H32A 0.3329 0.5844 0.9111 0.109 Uiso calc U R 1
H H32B 0.4115 0.5673 1.0292 0.109 Uiso calc U R 1
H H32C 0.3398 0.475 0.9648 0.109 Uiso calc U R 1
C C33 0.5589(2) 0.4336(2) 0.98965(19) 0.0459(6) Uani d . . 1
C C34 0.6507(2) 0.4010(2) 0.9617(2) 0.0490(6) Uani d . . 1
C C35 0.7270(3) 0.3327(2) 1.0302(3) 0.0654(9) Uani d . . 1
C C36 0.7123(4) 0.3021(3) 1.1243(3) 0.0793(11) Uani d . . 1
H H36 0.7641 0.2579 1.1705 0.095 Uiso calc U R 1
C C37 0.6260(4) 0.3342(3) 1.1499(3) 0.0810(12) Uani d . . 1
H H37 0.6174 0.3126 1.2138 0.097 Uiso calc U R 1
C C38 0.5485(3) 0.3997(2) 1.0827(2) 0.0631(8) Uani d . . 1
H H38 0.4876 0.4211 1.1016 0.076 Uiso calc U R 1
C C39 0.8160(3) 0.2970(3) 1.0017(4) 0.0854(12) Uani d . . 1
H H39 0.8669 0.2516 1.0471 0.102 Uiso calc U R 1
C C40 0.8301(3) 0.3261(3) 0.9112(4) 0.0937(14) Uani d . . 1
H H40 0.8899 0.3 0.8932 0.112 Uiso calc U R 1
C C41 0.7567(3) 0.3953(3) 0.8429(3) 0.0799(11) Uani d . . 1
H H41 0.7675 0.4162 0.7798 0.096 Uiso calc U R 1
C C42 0.6696(2) 0.4319(3) 0.8689(2) 0.0578(7) Uani d . . 1
H H42 0.6211 0.4791 0.8235 0.069 Uiso calc U R 1
C C43 0.39727(19) 0.36161(18) 0.79398(19) 0.0381(5) Uani d . . 1
H H43A 0.437 0.3233 0.8583 0.046 Uiso calc U R 1
H H43B 0.4217 0.3353 0.7368 0.046 Uiso calc U R 1
C C44 0.27557(19) 0.34027(19) 0.76637(18) 0.0393(5) Uani d . . 1
O O4 0.20494(14) 0.40255(15) 0.73104(15) 0.0514(5) Uani d . . 1
O O5 0.26181(13) 0.24294(13) 0.78504(13) 0.0425(4) Uani d . . 1
C C45 0.1524(2) 0.1929(2) 0.7468(2) 0.0493(6) Uani d . . 1
C C46 0.1793(3) 0.0855(2) 0.7863(3) 0.0642(8) Uani d . . 1
H H46A 0.229 0.0549 0.7536 0.096 Uiso calc U R 1
H H46B 0.1119 0.0454 0.7683 0.096 Uiso calc U R 1
H H46C 0.2143 0.0864 0.8626 0.096 Uiso calc U R 1
C C47 0.0745(2) 0.2433(3) 0.7931(3) 0.0615(8) Uani d . . 1
H H47A 0.1103 0.252 0.8687 0.092 Uiso calc U R 1
H H47B 0.0094 0.2006 0.7804 0.092 Uiso calc U R 1
H H47C 0.0531 0.3098 0.7602 0.092 Uiso calc U R 1
C C48 0.1112(3) 0.1959(4) 0.6277(2) 0.0853(13) Uani d . . 1
H H48A 0.0927 0.266 0.6039 0.128 Uiso calc U R 1
H H48B 0.0461 0.1529 0.6011 0.128 Uiso calc U R 1
H H48C 0.1683 0.1706 0.6013 0.128 Uiso calc U R 1
C C100 0.2233(5) 0.9093(4) 0.4973(6) 0.144(2) Uani d . . 1
H H10A 0.2492 0.8767 0.5663 0.216 Uiso calc U R 1
H H10B 0.1633 0.8693 0.4501 0.216 Uiso calc U R 1
H H10C 0.1973 0.978 0.5042 0.216 Uiso calc U R 1
O O100 0.3094(3) 0.9149(2) 0.4561(4) 0.1174(11) Uani d . . 1
H H100 0.3374 0.8571 0.4579 0.176 Uiso calc U R 1

loop_
_atom_site_aniso_label
_atom_site_aniso_U_11
_atom_site_aniso_U_22
_atom_site_aniso_U_33
_atom_site_aniso_U_12
_atom_site_aniso_U_13
_atom_site_aniso_U_23
C1 0.0655(17) 0.0593(17) 0.0426(14) -0.0055(14) 0.0215(13) -0.0022(13)
C2 0.0430(13) 0.0409(13) 0.0409(13) 0.0023(10) 0.0161(10) 0.0066(10)
O1 0.0649(12) 0.0510(11) 0.0507(10) -0.0087(9) 0.0280(9) 0.0082(9)
N1 0.0369(10) 0.0384(10) 0.0372(10) -0.0055(8) 0.0140(8) 0.0025(8)
C3 0.0388(12) 0.0396(13) 0.0420(12) -0.0043(10) 0.0137(10) -0.0006(10)
C4 0.0538(15) 0.0427(14) 0.0592(17) 0.0052(12) 0.0100(13) -0.0020(13)
C5 0.0347(11) 0.0439(13) 0.0391(12) -0.0062(10) 0.0103(9) -0.0020(10)
C6 0.0354(11) 0.0420(13) 0.0463(13) -0.0051(10) 0.0132(10) -0.0040(10)
C7 0.0432(13) 0.0554(16) 0.0506(15) 0.0005(12) 0.0079(11) -0.0016(13)
C8 0.0678(19) 0.076(2) 0.0398(14) 0.0052(17) 0.0045(13) 0.0022(14)
C9 0.0646(18) 0.079(2) 0.0396(14) 0.0011(16) 0.0187(13) -0.0065(14)
C10 0.0444(13) 0.0580(17) 0.0463(14) -0.0017(12) 0.0164(11) -0.0076(12)
C11 0.0494(16) 0.067(2) 0.075(2) 0.0105(15) 0.0029(15) 0.0064(17)
C12 0.0438(16) 0.069(2) 0.105(3) 0.0119(15) 0.0206(18) 0.001(2)
C13 0.0469(15) 0.069(2) 0.089(2) -0.0018(15) 0.0351(16) -0.0130(18)
C14 0.0408(13) 0.0544(16) 0.0608(16) -0.0052(12) 0.0231(12) -0.0043(13)
C15 0.0352(11) 0.0378(12) 0.0376(11) -0.0032(9) 0.0123(9) 0.0051(10)
C16 0.0390(11) 0.0335(11) 0.0348(11) -0.0014(9) 0.0116(9) 0.0015(9)
O2 0.0427(9) 0.0418(10) 0.0529(10) -0.0003(7) 0.0102(8) 0.0135(8)
N2 0.0325(9) 0.0356(10) 0.0350(9) -0.0002(8) 0.0099(7) 0.0029(8)
C17 0.0346(11) 0.0345(12) 0.0429(12) 0.0028(9) 0.0103(9) 0.0040(10)
C18 0.0404(12) 0.0518(15) 0.0512(14) 0.0025(11) 0.0172(11) -0.0030(12)
C19 0.0303(11) 0.0392(13) 0.0442(13) 0.0056(9) 0.0050(9) 0.0029(10)
C20 0.0332(11) 0.0442(14) 0.0411(12) 0.0106(10) 0.0029(9) 0.0042(11)
C21 0.0405(13) 0.0493(15) 0.0479(14) 0.0135(11) -0.0011(11) -0.0003(12)
C22 0.0572(17) 0.074(2) 0.0450(15) 0.0197(16) -0.0040(13) -0.0106(14)
C23 0.0661(19) 0.095(3) 0.0410(15) 0.0214(19) 0.0093(14) 0.0037(16)
C24 0.0570(17) 0.081(2) 0.0457(16) 0.0148(16) 0.0128(13) 0.0131(15)
C25 0.0441(13) 0.0576(16) 0.0441(14) 0.0092(12) 0.0092(11) 0.0112(12)
C26 0.0447(14) 0.0444(15) 0.0587(17) 0.0043(12) -0.0048(12) -0.0045(13)
C27 0.0387(13) 0.0484(16) 0.0706(19) -0.0039(11) 0.0083(13) 0.0057(14)
C28 0.0377(12) 0.0456(14) 0.0520(14) 0.0028(11) 0.0097(11) 0.0042(11)
C29 0.0337(10) 0.0311(11) 0.0377(11) -0.0009(8) 0.0125(9) 0.0020(9)
C30 0.0314(10) 0.0349(12) 0.0391(12) -0.0004(9) 0.0144(9) 0.0005(9)
O3 0.0531(10) 0.0337(9) 0.0412(9) -0.0035(7) 0.0176(7) -0.0010(7)
N3 0.0402(10) 0.0356(10) 0.0349(10) -0.0046(8) 0.0117(8) 0.0011(8)
C31 0.0544(14) 0.0423(13) 0.0345(12) -0.0057(11) 0.0146(10) 0.0003(10)
C32 0.088(2) 0.083(2) 0.0556(18) 0.017(2) 0.0356(17) -0.0019(17)
C33 0.0524(14) 0.0400(13) 0.0391(13) -0.0129(11) 0.0067(11) 0.0015(10)
C34 0.0452(13) 0.0401(14) 0.0516(15) -0.0105(11) 0.0026(11) 0.0004(11)
C35 0.0565(17) 0.0420(15) 0.075(2) -0.0067(13) -0.0088(15) -0.0022(14)
C36 0.088(3) 0.0558(19) 0.066(2) -0.0063(18) -0.0125(19) 0.0211(17)
C37 0.105(3) 0.071(2) 0.0489(18) -0.020(2) 0.0022(18) 0.0209(16)
C38 0.080(2) 0.0608(19) 0.0424(15) -0.0175(16) 0.0122(14) 0.0076(13)
C39 0.061(2) 0.060(2) 0.114(3) 0.0040(17) 0.001(2) -0.009(2)
C40 0.051(2) 0.083(3) 0.142(4) 0.0015(19) 0.026(2) -0.036(3)
C41 0.063(2) 0.082(3) 0.103(3) -0.0139(19) 0.040(2) -0.016(2)
C42 0.0464(15) 0.0593(18) 0.0653(18) -0.0070(13) 0.0155(13) -0.0029(14)
C43 0.0391(11) 0.0339(12) 0.0398(12) -0.0034(9) 0.0111(10) 0.0015(9)
C44 0.0418(12) 0.0414(13) 0.0353(12) -0.0035(10) 0.0133(10) 0.0031(10)
O4 0.0402(9) 0.0519(11) 0.0628(11) 0.0017(8) 0.0180(8) 0.0129(9)
O5 0.0412(9) 0.0399(9) 0.0437(9) -0.0106(7) 0.0105(7) 0.0013(7)
C45 0.0445(13) 0.0574(16) 0.0446(14) -0.0214(12) 0.0128(11) -0.0016(12)
C46 0.0695(19) 0.0487(16) 0.081(2) -0.0233(15) 0.0339(17) -0.0099(15)
C47 0.0476(15) 0.067(2) 0.0728(19) -0.0056(14) 0.0239(14) 0.0139(16)
C48 0.078(2) 0.121(3) 0.0468(17) -0.051(2) 0.0068(15) -0.0040(19)
C100 0.135(5) 0.086(4) 0.232(7) 0.023(3) 0.089(5) 0.034(4)
O100 0.109(2) 0.0620(17) 0.179(3) 0.0070(17) 0.045(2) 0.011(2)

loop_
_atom_type_symbol
_atom_type_description
_atom_type_scat_dispersion_real
_atom_type_scat_dispersion_imag
_atom_type_scat_source
C C 0.0033 0.0016 'International Tables Vol C Tables 4.2.6.8 and 6.1.1.4'
H H 0.0000 0.0000 'International Tables Vol C Tables 4.2.6.8 and 6.1.1.4'
N N 0.0061 0.0033 'International Tables Vol C Tables 4.2.6.8 and 6.1.1.4'
O O 0.0106 0.0060 'International Tables Vol C Tables 4.2.6.8 and 6.1.1.4'

loop_
_geom_angle_atom_site_label_1
_geom_angle_atom_site_label_2
_geom_angle_atom_site_label_3
_geom_angle
C2 C1 H1A 109.5
C2 C1 H1B 109.5
H1A C1 H1B 109.5
C2 C1 H1C 109.5
H1A C1 H1C 109.5
H1B C1 H1C 109.5
O1 C2 N1 121.1(2)
O1 C2 C1 120.3(2)
N1 C2 C1 118.5(2)
C2 N1 C15 121.9(2)
C2 N1 C3 118.48(19)
C15 N1 C3 118.55(18)
N1 C3 C4 111.4(2)
N1 C3 C5 110.9(2)
C4 C3 C5 114.3(2)
N1 C3 H3 106.5
C4 C3 H3 106.5
C5 C3 H3 106.5
C3 C4 H4A 109.5
C3 C4 H4B 109.5
H4A C4 H4B 109.5
C3 C4 H4C 109.5
H4A C4 H4C 109.5
H4B C4 H4C 109.5
C10 C5 C6 119.0(2)
C10 C5 C3 121.6(2)
C6 C5 C3 119.4(2)
C7 C6 C14 117.8(2)
C7 C6 C5 119.0(2)
C14 C6 C5 123.2(2)
C8 C7 C6 119.5(3)
C8 C7 C11 121.3(3)
C6 C7 C11 119.3(3)
C9 C8 C7 120.8(3)
C9 C8 H8 119.6
C7 C8 H8 119.6
C8 C9 C10 120.3(3)
C8 C9 H9 119.8
C10 C9 H9 119.8
C5 C10 C9 121.3(3)
C5 C10 H10 119.3
C9 C10 H10 119.3
C12 C11 C7 121.0(3)
C12 C11 H11 119.5
C7 C11 H11 119.5
C11 C12 C13 119.9(3)
C11 C12 H12 120.0
C13 C12 H12 120.0
C14 C13 C12 121.4(3)
C14 C13 H13 119.3
C12 C13 H13 119.3
C13 C14 C6 120.6(3)
C13 C14 H14 119.7
C6 C14 H14 119.7
N1 C15 C16 111.96(19)
N1 C15 H15A 109.2
C16 C15 H15A 109.2
N1 C15 H15B 109.2
C16 C15 H15B 109.2
H15A C15 H15B 107.9
O2 C16 N2 122.4(2)
O2 C16 C15 120.2(2)
N2 C16 C15 117.33(19)
C16 N2 C29 122.24(18)
C16 N2 C17 118.99(19)
C29 N2 C17 117.17(18)
N2 C17 C18 110.60(18)
N2 C17 C19 110.33(18)
C18 C17 C19 115.4(2)
N2 C17 H17 106.7
C18 C17 H17 106.7
C19 C17 H17 106.7
C17 C18 H18A 109.5
C17 C18 H18B 109.5
H18A C18 H18B 109.5
C17 C18 H18C 109.5
H18A C18 H18C 109.5
H18B C18 H18C 109.5
C28 C19 C20 119.3(2)
C28 C19 C17 121.1(2)
C20 C19 C17 119.6(2)
C25 C20 C21 117.6(2)
C25 C20 C19 123.3(2)
C21 C20 C19 119.1(2)
C26 C21 C22 121.4(3)
C26 C21 C20 119.2(3)
C22 C21 C20 119.4(3)
C23 C22 C21 121.0(3)
C23 C22 H22 119.5
C21 C22 H22 119.5
C22 C23 C24 120.1(3)
C22 C23 H23 119.9
C24 C23 H23 119.9
C25 C24 C23 120.6(3)
C25 C24 H24 119.7
C23 C24 H24 119.7
C24 C25 C20 121.2(3)
C24 C25 H25 119.4
C20 C25 H25 119.4
C27 C26 C21 121.4(3)
C27 C26 H26 119.3
C21 C26 H26 119.3
C26 C27 C28 120.0(3)
C26 C27 H27 120.0
C28 C27 H27 120.0
C19 C28 C27 121.0(3)
C19 C28 H28 119.5
C27 C28 H28 119.5
N2 C29 C30 111.40(18)
N2 C29 H29A 109.3
C30 C29 H29A 109.3
N2 C29 H29B 109.3
C30 C29 H29B 109.3
H29A C29 H29B 108.0
O3 C30 N3 122.1(2)
O3 C30 C29 120.5(2)
N3 C30 C29 117.23(19)
C30 N3 C43 123.93(19)
C30 N3 C31 116.78(19)
C43 N3 C31 119.14(19)
N3 C31 C32 109.2(2)
N3 C31 C33 111.6(2)
C32 C31 C33 115.7(2)
N3 C31 H31 106.6
C32 C31 H31 106.6
C33 C31 H31 106.6
C31 C32 H32A 109.5
C31 C32 H32B 109.5
H32A C32 H32B 109.5
C31 C32 H32C 109.5
H32A C32 H32C 109.5
H32B C32 H32C 109.5
C38 C33 C34 119.0(3)
C38 C33 C31 119.9(3)
C34 C33 C31 121.2(2)
C42 C34 C35 118.0(3)
C42 C34 C33 123.5(2)
C35 C34 C33 118.5(3)
C36 C35 C39 121.3(4)
C36 C35 C34 119.6(3)
C39 C35 C34 119.1(4)
C37 C36 C35 121.1(3)
C37 C36 H36 119.5
C35 C36 H36 119.5
C36 C37 C38 120.3(3)
C36 C37 H37 119.8
C38 C37 H37 119.8
C33 C38 C37 121.5(3)
C33 C38 H38 119.3
C37 C38 H38 119.3
C40 C39 C35 121.3(4)
C40 C39 H39 119.3
C35 C39 H39 119.3
C39 C40 C41 120.6(4)
C39 C40 H40 119.7
C41 C40 H40 119.7
C42 C41 C40 119.4(4)
C42 C41 H41 120.3
C40 C41 H41 120.3
C41 C42 C34 121.5(3)
C41 C42 H42 119.2
C34 C42 H42 119.2
N3 C43 C44 115.1(2)
N3 C43 H43A 108.5
C44 C43 H43A 108.5
N3 C43 H43B 108.5
C44 C43 H43B 108.5
H43A C43 H43B 107.5
O4 C44 O5 126.8(2)
O4 C44 C43 124.2(2)
O5 C44 C43 108.9(2)
C44 O5 C45 122.1(2)
O5 C45 C47 110.7(2)
O5 C45 C46 102.0(2)
C47 C45 C46 111.8(2)
O5 C45 C48 108.5(2)
C47 C45 C48 112.3(3)
C46 C45 C48 111.0(3)
C45 C46 H46A 109.5
C45 C46 H46B 109.5
H46A C46 H46B 109.5
C45 C46 H46C 109.5
H46A C46 H46C 109.5
H46B C46 H46C 109.5
C45 C47 H47A 109.5
C45 C47 H47B 109.5
H47A C47 H47B 109.5
C45 C47 H47C 109.5
H47A C47 H47C 109.5
H47B C47 H47C 109.5
C45 C48 H48A 109.5
C45 C48 H48B 109.5
H48A C48 H48B 109.5
C45 C48 H48C 109.5
H48A C48 H48C 109.5
H48B C48 H48C 109.5
O100 C100 H10A 109.5
O100 C100 H10B 109.5
H10A C100 H10B 109.5
O100 C100 H10C 109.5
H10A C100 H10C 109.5
H10B C100 H10C 109.5
C100 O100 H100 109.5

loop_
_geom_bond_atom_site_label_1
_geom_bond_atom_site_label_2
_geom_bond_distance
C1 C2 1.506(4)
C1 H1A 0.98
C1 H1B 0.98
C1 H1C 0.98
C2 O1 1.228(3)
C2 N1 1.355(3)
N1 C15 1.453(3)
N1 C3 1.480(3)
C3 C4 1.523(4)
C3 C5 1.523(3)
C3 H3 1.0
C4 H4A 0.98
C4 H4B 0.98
C4 H4C 0.98
C5 C10 1.372(3)
C5 C6 1.429(3)
C6 C7 1.420(4)
C6 C14 1.424(4)
C7 C8 1.403(4)
C7 C11 1.420(4)
C8 C9 1.353(5)
C8 H8 0.95
C9 C10 1.408(4)
C9 H9 0.95
C10 H10 0.95
C11 C12 1.359(5)
C11 H11 0.95
C12 C13 1.390(5)
C12 H12 0.95
C13 C14 1.367(4)
C13 H13 0.95
C14 H14 0.95
C15 C16 1.532(3)
C15 H15A 0.99
C15 H15B 0.99
C16 O2 1.233(3)
C16 N2 1.354(3)
N2 C29 1.459(3)
N2 C17 1.491(3)
C17 C18 1.525(3)
C17 C19 1.529(3)
C17 H17 1.0
C18 H18A 0.98
C18 H18B 0.98
C18 H18C 0.98
C19 C28 1.371(4)
C19 C20 1.435(3)
C20 C25 1.423(4)
C20 C21 1.423(4)
C21 C26 1.407(4)
C21 C22 1.421(4)
C22 C23 1.360(5)
C22 H22 0.95
C23 C24 1.400(5)
C23 H23 0.95
C24 C25 1.371(4)
C24 H24 0.95
C25 H25 0.95
C26 C27 1.352(4)
C26 H26 0.95
C27 C28 1.425(4)
C27 H27 0.95
C28 H28 0.95
C29 C30 1.536(3)
C29 H29A 0.99
C29 H29B 0.99
C30 O3 1.221(3)
C30 N3 1.361(3)
N3 C43 1.445(3)
N3 C31 1.490(3)
C31 C32 1.525(4)
C31 C33 1.525(4)
C31 H31 1.0
C32 H32A 0.98
C32 H32B 0.98
C32 H32C 0.98
C33 C38 1.382(4)
C33 C34 1.428(4)
C34 C42 1.415(4)
C34 C35 1.428(4)
C35 C36 1.406(5)
C35 C39 1.411(6)
C36 C37 1.343(6)
C36 H36 0.95
C37 C38 1.405(5)
C37 H37 0.95
C38 H38 0.95
C39 C40 1.352(6)
C39 H39 0.95
C40 C41 1.416(6)
C40 H40 0.95
C41 C42 1.376(5)
C41 H41 0.95
C42 H42 0.95
C43 C44 1.523(3)
C43 H43A 0.99
C43 H43B 0.99
C44 O4 1.204(3)
C44 O5 1.329(3)
O5 C45 1.492(3)
C45 C47 1.507(4)
C45 C46 1.511(4)
C45 C48 1.520(4)
C46 H46A 0.98
C46 H46B 0.98
C46 H46C 0.98
C47 H47A 0.98
C47 H47B 0.98
C47 H47C 0.98
C48 H48A 0.98
C48 H48B 0.98
C48 H48C 0.98
C100 O100 1.405(6)
C100 H10A 0.98
C100 H10B 0.98
C100 H10C 0.98
O100 H100 0.84

loop_
_geom_torsion_atom_site_label_1
_geom_torsion_atom_site_label_2
_geom_torsion_atom_site_label_3
_geom_torsion_atom_site_label_4
_geom_torsion
O1 C2 N1 C15 171.8(2)
C1 C2 N1 C15 -10.4(3)
O1 C2 N1 C3 4.0(3)
C1 C2 N1 C3 -178.1(2)
C2 N1 C3 C4 93.2(3)
C15 N1 C3 C4 -75.0(3)
C2 N1 C3 C5 -138.2(2)
C15 N1 C3 C5 53.6(3)
N1 C3 C5 C10 -112.9(3)
C4 C3 C5 C10 14.1(3)
N1 C3 C5 C6 69.5(3)
C4 C3 C5 C6 -163.5(2)
C10 C5 C6 C7 -2.5(4)
C3 C5 C6 C7 175.1(2)
C10 C5 C6 C14 178.1(3)
C3 C5 C6 C14 -4.3(4)
C14 C6 C7 C8 -178.8(3)
C5 C6 C7 C8 1.7(4)
C14 C6 C7 C11 0.5(4)
C5 C6 C7 C11 -178.9(3)
C6 C7 C8 C9 0.5(5)
C11 C7 C8 C9 -178.9(3)
C7 C8 C9 C10 -1.9(5)
C6 C5 C10 C9 1.2(4)
C3 C5 C10 C9 -176.4(3)
C8 C9 C10 C5 1.1(5)
C8 C7 C11 C12 178.5(3)
C6 C7 C11 C12 -0.8(5)
C7 C11 C12 C13 0.3(5)
C11 C12 C13 C14 0.6(5)
C12 C13 C14 C6 -0.9(5)
C7 C6 C14 C13 0.3(4)
C5 C6 C14 C13 179.7(3)
C2 N1 C15 C16 -71.8(3)
C3 N1 C15 C16 96.0(2)
N1 C15 C16 O2 2.8(3)
N1 C15 C16 N2 179.0(2)
O2 C16 N2 C29 -171.5(2)
C15 C16 N2 C29 12.4(3)
O2 C16 N2 C17 -6.3(3)
C15 C16 N2 C17 177.53(19)
C16 N2 C17 C18 -107.5(2)
C29 N2 C17 C18 58.4(3)
C16 N2 C17 C19 123.6(2)
C29 N2 C17 C19 -70.5(2)
N2 C17 C19 C28 104.8(2)
C18 C17 C19 C28 -21.5(3)
N2 C17 C19 C20 -75.5(3)
C18 C17 C19 C20 158.3(2)
C28 C19 C20 C25 179.2(2)
C17 C19 C20 C25 -0.6(3)
C28 C19 C20 C21 -0.5(3)
C17 C19 C20 C21 179.7(2)
C25 C20 C21 C26 -178.7(2)
C19 C20 C21 C26 1.1(3)
C25 C20 C21 C22 2.4(3)
C19 C20 C21 C22 -177.8(2)
C26 C21 C22 C23 -179.5(3)
C20 C21 C22 C23 -0.6(4)
C21 C22 C23 C24 -1.5(5)
C22 C23 C24 C25 1.6(5)
C23 C24 C25 C20 0.3(4)
C21 C20 C25 C24 -2.2(4)
C19 C20 C25 C24 178.0(2)
C22 C21 C26 C27 178.4(3)
C20 C21 C26 C27 -0.6(4)
C21 C26 C27 C28 -0.6(4)
C20 C19 C28 C27 -0.6(3)
C17 C19 C28 C27 179.2(2)
C26 C27 C28 C19 1.1(4)
C16 N2 C29 C30 70.7(3)
C17 N2 C29 C30 -94.8(2)
N2 C29 C30 O3 -12.2(3)
N2 C29 C30 N3 172.41(18)
O3 C30 N3 C43 174.7(2)
C29 C30 N3 C43 -10.0(3)
O3 C30 N3 C31 -0.8(3)
C29 C30 N3 C31 174.46(19)
C30 N3 C31 C32 90.4(3)
C43 N3 C31 C32 -85.3(3)
C30 N3 C31 C33 -140.4(2)
C43 N3 C31 C33 43.9(3)
N3 C31 C33 C38 -126.4(3)
C32 C31 C33 C38 -0.7(4)
N3 C31 C33 C34 55.0(3)
C32 C31 C33 C34 -179.3(3)
C38 C33 C34 C42 -179.4(3)
C31 C33 C34 C42 -0.8(4)
C38 C33 C34 C35 1.4(4)
C31 C33 C34 C35 180.0(2)
C42 C34 C35 C36 178.6(3)
C33 C34 C35 C36 -2.1(4)
C42 C34 C35 C39 -1.5(4)
C33 C34 C35 C39 177.7(3)
C39 C35 C36 C37 -178.3(4)
C34 C35 C36 C37 1.5(5)
C35 C36 C37 C38 -0.1(6)
C34 C33 C38 C37 0.0(4)
C31 C33 C38 C37 -178.6(3)
C36 C37 C38 C33 -0.7(5)
C36 C35 C39 C40 179.8(4)
C34 C35 C39 C40 0.0(5)
C35 C39 C40 C41 1.2(6)
C39 C40 C41 C42 -0.8(6)
C40 C41 C42 C34 -0.9(5)
C35 C34 C42 C41 2.0(4)
C33 C34 C42 C41 -177.2(3)
C30 N3 C43 C44 -74.7(3)
C31 N3 C43 C44 100.7(2)
N3 C43 C44 O4 20.9(3)
N3 C43 C44 O5 -160.74(19)
O4 C44 O5 C45 10.6(4)
C43 C44 O5 C45 -167.7(2)
C44 O5 C45 C47 -61.2(3)
C44 O5 C45 C46 179.6(2)
C44 O5 C45 C48 62.4(4)
